data_1548708
loop_
_publ_author_name
'Ga-Lai Law'
'Tiffany A. Pham'
'Jide Xu'
'Kenneth N. Raymond'

_publ_section_title
;
 A Single Sensisitizer for the Excitation of Visible and NIR Lanthanide
 Emitters (Sm, Eu, Tb, Dy and Ho) in Water with High Quantum Yields
;
_journal_name_full 'Angewandte Chemie Int. Ed. Engl'
_journal_page_first 2371
_journal_page_last 2374
_journal_paper_doi 10.1002/anie.201106748
_journal_volume 51
_journal_year 2012
_chemical_formula_moiety 'C54 H64 Ho N14 O16'
_chemical_formula_sum 'C54 H64 Ho N14 O16'
_chemical_formula_weight 1330.12
_chemical_name_common tap003
_space_group_IT_number 20
_symmetry_cell_setting orthorhombic
_symmetry_space_group_name_Hall 'C 2c 2'
_symmetry_space_group_name_H-M 'C 2 2 21'
_atom_sites_solution_hydrogens geom
_atom_sites_solution_primary direct
_atom_sites_solution_secondary difmap
_cell_angle_alpha 90.00
_cell_angle_beta 90.00
_cell_angle_gamma 90.00
_cell_formula_units_Z 8
_cell_length_a 17.455(5)
_cell_length_b 47.542(13)
_cell_length_c 27.414(8)
_cell_measurement_reflns_used 9594
_cell_measurement_temperature 163(2)
_cell_measurement_theta_max 25.22
_cell_measurement_theta_min 2.28
_cell_volume 22749(11)
_computing_cell_refinement 'Bruker SAINT'
_computing_data_collection 'Bruker APEX2'
_computing_data_reduction 'Bruker SAINT'
_computing_molecular_graphics ORTEP-32
_computing_publication_material WinGX
_computing_structure_refinement 'SHELXL-97 (Sheldrick, 2008)'
_computing_structure_solution SIR-2004
_diffrn_ambient_temperature 163(2)
_diffrn_detector_area_resol_mean 8.366
_diffrn_measured_fraction_theta_full 1.000
_diffrn_measured_fraction_theta_max 0.998
_diffrn_measurement_device_type 'Bruker APEX-I CCD'
_diffrn_measurement_method '\f and \w scans'
_diffrn_radiation_monochromator graphite
_diffrn_radiation_source 'fine-focus sealed tube'
_diffrn_radiation_type MoK\a
_diffrn_radiation_wavelength 0.71073
_diffrn_reflns_av_R_equivalents 0.0630
_diffrn_reflns_av_sigmaI/netI 0.0273
_diffrn_reflns_limit_h_max 20
_diffrn_reflns_limit_h_min -21
_diffrn_reflns_limit_k_max 56
_diffrn_reflns_limit_k_min -56
_diffrn_reflns_limit_l_max 32
_diffrn_reflns_limit_l_min -32
_diffrn_reflns_number 293944
_diffrn_reflns_theta_full 25.00
_diffrn_reflns_theta_max 25.32
_diffrn_reflns_theta_min 0.86
_exptl_absorpt_coefficient_mu 0.737
_exptl_absorpt_correction_T_max 0.8258
_exptl_absorpt_correction_T_min 0.5145
_exptl_absorpt_correction_type multi-scan
_exptl_absorpt_process_details SADABS
_exptl_crystal_colour 'light pink'
_exptl_crystal_density_diffrn 0.777
_exptl_crystal_density_meas 0
_exptl_crystal_density_method 'not measured'
_exptl_crystal_description rhomboid
_exptl_crystal_F_000 5448
_exptl_crystal_size_max 1.04
_exptl_crystal_size_mid 0.52
_exptl_crystal_size_min 0.27
_refine_diff_density_max 0.944
_refine_diff_density_min -0.891
_refine_diff_density_rms 0.048
_refine_ls_abs_structure_details 'Flack H D (1983), Acta Cryst. A39, 876-881'
_refine_ls_abs_structure_Flack 0.506(6)
_refine_ls_extinction_method none
_refine_ls_goodness_of_fit_ref 1.078
_refine_ls_hydrogen_treatment constr
_refine_ls_matrix_type full
_refine_ls_number_parameters 810
_refine_ls_number_reflns 20707
_refine_ls_number_restraints 51
_refine_ls_restrained_S_all 1.082
_refine_ls_R_factor_all 0.0422
_refine_ls_R_factor_gt 0.0367
_refine_ls_shift/su_max 0.000
_refine_ls_shift/su_mean 0.000
_refine_ls_structure_factor_coef Fsqd
_refine_ls_weighting_details 'calc w=1/[\s^2^(Fo^2^)+(0.0488P)^2^+13.1328P] where P=(Fo^2^+2Fc^2^)/3'
_refine_ls_weighting_scheme calc
_refine_ls_wR_factor_gt 0.0913
_refine_ls_wR_factor_ref 0.0930
_reflns_number_gt 18681
_reflns_number_total 20707
_reflns_threshold_expression >2sigma(I)
_cod_data_source_file Angew-Chem-Int-Ed-Engl-2912-51-2371.cif
_cod_data_source_block tap003
_cod_depositor_comments
;
The following automatic conversions were performed:

'_symmetry_cell_setting' value 'Orthorhombic' changed to
'orthorhombic' according to the built-in table from CIF Core
dictionary named 'cif_core.dic' version 2.4.1 from 2010-06-29.

Automatic conversion script
Id: cif_fix_values 5376 2017-05-30 11:51:03Z andrius 
;
_cod_original_cell_volume 22750(11)
_cod_original_sg_symbol_H-M C222(1)
_cod_database_code 1548708

loop_
_symmetry_equiv_pos_as_xyz
'x, y, z'
'-x, -y, z+1/2'
'-x, y, -z+1/2'
'x, -y, -z'
'x+1/2, y+1/2, z'
'-x+1/2, -y+1/2, z+1/2'
'-x+1/2, y+1/2, -z+1/2'
'x+1/2, -y+1/2, -z'

loop_
_atom_site_label
_atom_site_type_symbol
_atom_site_fract_x
_atom_site_fract_y
_atom_site_fract_z
_atom_site_U_iso_or_equiv
_atom_site_adp_type
_atom_site_occupancy
_atom_site_symmetry_multiplicity
_atom_site_calc_flag
_atom_site_refinement_flags
_atom_site_disorder_assembly
_atom_site_disorder_group
C1 C 0.1336(3) 0.06836(8) 0.55512(14) 0.0484(10) Uani 1 1 d . . .
C2 C 0.1061(3) 0.09527(7) 0.55568(12) 0.0478(9) Uani 1 1 d . . .
H2 H 0.0526 0.0981 0.5592 0.057 Uiso 1 1 calc R . .
C3 C 0.1534(3) 0.11866(8) 0.55133(14) 0.0583(12) Uani 1 1 d . . .
C4 C 0.2333(3) 0.11380(9) 0.54659(14) 0.0527(10) Uani 1 1 d . . .
H4 H 0.2671 0.1294 0.5453 0.063 Uiso 1 1 calc R . .
C5 C 0.2625(3) 0.08749(8) 0.54390(15) 0.0546(10) Uani 1 1 d . . .
C6 C 0.2176(2) 0.06308(7) 0.54864(14) 0.0450(10) Uani 1 1 d . . .
C7 C 0.3455(3) 0.08536(10) 0.53569(17) 0.0668(13) Uani 1 1 d . . .
C8 C 0.4591(3) 0.05586(11) 0.5241(3) 0.100(2) Uani 1 1 d . . .
H8A H 0.4773 0.0719 0.5047 0.150 Uiso 1 1 calc R . .
H8B H 0.4655 0.0385 0.5053 0.150 Uiso 1 1 calc R . .
H8C H 0.4889 0.0546 0.5543 0.150 Uiso 1 1 calc R . .
C9 C 0.1269(3) 0.14813(8) 0.55393(14) 0.0560(11) Uani 1 1 d . . .
C10 C 0.0206(4) 0.18133(11) 0.5414(3) 0.133(3) Uani 1 1 d . . .
H10A H 0.0315 0.1898 0.5732 0.200 Uiso 1 1 calc R . .
H10B H -0.0349 0.1797 0.5370 0.200 Uiso 1 1 calc R . .
H10C H 0.0419 0.1932 0.5155 0.200 Uiso 1 1 calc R . .
C11 C 0.0818(3) 0.04381(8) 0.56073(14) 0.0518(10) Uani 1 1 d . . .
C12 C -0.0330(3) 0.02513(9) 0.60087(16) 0.0631(12) Uani 1 1 d . . .
H12A H -0.0434 0.0241 0.6363 0.076 Uiso 1 1 calc R . .
H12B H -0.0114 0.0068 0.5906 0.076 Uiso 1 1 calc R . .
C13 C -0.1077(3) 0.03012(12) 0.5740(2) 0.0929(17) Uani 1 1 d . . .
H13A H -0.1273 0.0489 0.5832 0.111 Uiso 1 1 calc R . .
H13B H -0.1455 0.0161 0.5854 0.111 Uiso 1 1 calc R . .
C14 C -0.1747(2) 0.01532(9) 0.4971(3) 0.0829(15) Uani 1 1 d . . .
H14A H -0.2198 0.0232 0.5142 0.099 Uiso 1 1 calc R . .
H14B H -0.1795 0.0200 0.4621 0.099 Uiso 1 1 calc R . .
C15 C -0.0904(3) 0.05718(9) 0.4969(2) 0.0818(13) Uani 1 1 d . . .
H15A H -0.0548 0.0676 0.5185 0.098 Uiso 1 1 calc R . .
H15B H -0.1394 0.0677 0.4956 0.098 Uiso 1 1 calc R . .
C16 C -0.0566(3) 0.05492(10) 0.4462(2) 0.0689(13) Uani 1 1 d . . .
H16A H -0.0717 0.0365 0.4323 0.083 Uiso 1 1 calc R . .
H16B H -0.0801 0.0697 0.4256 0.083 Uiso 1 1 calc R . .
C17 C 0.0585(3) 0.08139(9) 0.43665(18) 0.0655(12) Uani 1 1 d . . .
C18 C 0.1454(3) 0.08201(9) 0.43167(15) 0.0540(10) Uani 1 1 d . . .
C19 C 0.1802(3) 0.10843(8) 0.42530(15) 0.0587(12) Uani 1 1 d . . .
H19 H 0.1487 0.1247 0.4238 0.070 Uiso 1 1 calc R . .
C20 C 0.2561(3) 0.11138(8) 0.42127(15) 0.0517(10) Uani 1 1 d . . .
C21 C 0.2904(3) 0.14041(8) 0.41833(15) 0.0569(11) Uani 1 1 d . . .
C22 C 0.3941(3) 0.17243(10) 0.4412(2) 0.0882(16) Uani 1 1 d . . .
H22A H 0.3970 0.1793 0.4076 0.132 Uiso 1 1 calc R . .
H22B H 0.4459 0.1699 0.4541 0.132 Uiso 1 1 calc R . .
H22C H 0.3664 0.1861 0.4613 0.132 Uiso 1 1 calc R . .
C23 C 0.4436(3) 0.01304(10) 0.4010(3) 0.122(3) Uani 1 1 d . . .
H23A H 0.4437 0.0049 0.4339 0.182 Uiso 1 1 calc R . .
H23B H 0.4943 0.0209 0.3939 0.182 Uiso 1 1 calc R . .
H23C H 0.4313 -0.0016 0.3771 0.182 Uiso 1 1 calc R . .
C24 C 0.2724(2) 0.06099(8) 0.42763(14) 0.0489(10) Uani 1 1 d . . .
C25 C 0.1927(3) 0.05724(7) 0.43478(12) 0.0437(9) Uani 1 1 d . . .
C26 C 0.3812(4) 0.15139(9) 0.30534(17) 0.0754(16) Uani 1 1 d . . .
H26 H 0.3272 0.1493 0.3038 0.091 Uiso 1 1 calc R . .
C27 C 0.4263(3) 0.12822(9) 0.30865(15) 0.0637(13) Uani 1 1 d . . .
C28 C 0.5072(4) 0.13174(8) 0.31340(15) 0.0771(17) Uani 1 1 d . . .
H28 H 0.5387 0.1156 0.3173 0.093 Uiso 1 1 calc R . .
C29 C 0.5408(4) 0.15809(9) 0.31237(17) 0.0747(16) Uani 1 1 d . . .
C30 C 0.3635(3) 0.20433(8) 0.30212(15) 0.0623(13) Uani 1 1 d . . .
C31 C 0.3054(3) 0.08731(8) 0.42221(14) 0.0569(11) Uani 1 1 d . . .
H31 H 0.3593 0.0893 0.4192 0.068 Uiso 1 1 calc R . .
C32 C 0.2846(5) 0.06717(12) 0.2837(3) 0.138(3) Uani 1 1 d . . .
H32A H 0.3012 0.0558 0.3116 0.207 Uiso 1 1 calc R . .
H32B H 0.2938 0.0567 0.2534 0.207 Uiso 1 1 calc R . .
H32C H 0.2298 0.0713 0.2867 0.207 Uiso 1 1 calc R . .
C33 C 0.6230(4) 0.15844(9) 0.3138(2) 0.0798(16) Uani 1 1 d . B .
C34 C 0.5286(3) 0.30363(9) 0.19527(15) 0.0653(15) Uani 1 1 d . . .
C35 C 0.4532(3) 0.30731(8) 0.17955(14) 0.0508(10) Uani 1 1 d . . .
C36 C 0.4228(3) 0.33506(8) 0.17239(13) 0.0572(11) Uani 1 1 d . . .
H36 H 0.3714 0.3376 0.1618 0.069 Uiso 1 1 calc R . .
C37 C 0.4703(3) 0.35852(8) 0.18126(14) 0.0529(11) Uani 1 1 d . . .
C38 C 0.5440(3) 0.35449(8) 0.19496(14) 0.0584(13) Uani 1 1 d . . .
H38 H 0.5759 0.3704 0.1998 0.070 Uiso 1 1 calc R . .
C39 C 0.5738(2) 0.32849(7) 0.20200(14) 0.0460(9) Uani 1 1 d . . .
C40 C 0.3996(3) 0.28282(8) 0.16987(16) 0.0701(14) Uani 1 1 d . A .
C41 C 0.6533(3) 0.32640(9) 0.22042(18) 0.0655(12) Uani 1 1 d . . .
C42 C 0.4381(3) 0.38807(8) 0.17646(15) 0.0624(12) Uani 1 1 d . . .
C43 C 0.3257(4) 0.41915(11) 0.1869(2) 0.102(2) Uani 1 1 d . . .
H43A H 0.3559 0.4316 0.1658 0.153 Uiso 1 1 calc R . .
H43B H 0.3216 0.4275 0.2195 0.153 Uiso 1 1 calc R . .
H43C H 0.2744 0.4167 0.1730 0.153 Uiso 1 1 calc R . .
C44 C 0.2908(3) 0.26334(10) 0.12252(18) 0.0772(13) Uani 0.50 1 d PDU A 1
H44A H 0.2911 0.2600 0.0869 0.093 Uiso 0.50 1 calc PR A 1
H44B H 0.3060 0.2455 0.1386 0.093 Uiso 0.50 1 calc PR A 1
C44A C 0.2908(3) 0.26334(10) 0.12252(18) 0.0772(13) Uani 0.50 1 d P A 2
H44C H 0.2604 0.2695 0.0944 0.116 Uiso 0.50 1 calc PR A 2
H44D H 0.2572 0.2609 0.1508 0.116 Uiso 0.50 1 calc PR A 2
H44E H 0.3159 0.2454 0.1149 0.116 Uiso 0.50 1 calc PR A 2
C45 C 0.2138(5) 0.2699(3) 0.1370(5) 0.126(5) Uani 0.50 1 d PDU A 1
H45A H 0.1795 0.2561 0.1212 0.151 Uiso 0.50 1 calc PR A 1
H45B H 0.2011 0.2886 0.1232 0.151 Uiso 0.50 1 calc PR A 1
C46 C 0.2137(6) 0.3009(2) 0.2118(4) 0.071(2) Uani 0.50 1 d PU . 1
H46A H 0.2559 0.3087 0.1919 0.085 Uiso 0.50 1 calc PR . 1
H46B H 0.1688 0.3135 0.2089 0.085 Uiso 0.50 1 calc PR . 1
C47 C 0.1190(5) 0.2579(3) 0.2024(5) 0.102(4) Uani 0.50 1 d PDU A 1
H47A H 0.0961 0.2670 0.2314 0.122 Uiso 0.50 1 calc PR A 1
H47B H 0.0854 0.2622 0.1742 0.122 Uiso 0.50 1 calc PR A 1
C48 C 0.1183(6) 0.2285(2) 0.2098(5) 0.096(4) Uani 0.50 1 d PD A 1
H48A H 0.1114 0.2194 0.1776 0.116 Uiso 0.50 1 calc PR A 1
H48B H 0.0723 0.2239 0.2295 0.116 Uiso 0.50 1 calc PR A 1
C49 C 0.7970(7) 0.18826(19) 0.2786(4) 0.079(3) Uani 0.50 1 d P . 1
H49A H 0.8436 0.1780 0.2890 0.094 Uiso 0.50 1 calc PR . 1
H49B H 0.7767 0.1788 0.2492 0.094 Uiso 0.50 1 calc PR . 1
C50 C 0.1615(8) 0.2181(3) 0.2883(4) 0.098(4) Uani 0.50 1 d PU A 1
H50A H 0.1369 0.2004 0.2993 0.118 Uiso 0.50 1 calc PR A 1
H50B H 0.1241 0.2336 0.2925 0.118 Uiso 0.50 1 calc PR A 1
C51 C 0.2401(3) 0.22459(11) 0.3237(2) 0.0853(15) Uani 0.50 1 d PU A 1
H51A H 0.2648 0.2420 0.3117 0.102 Uiso 0.50 1 calc PR A 2
H51B H 0.2224 0.2283 0.3574 0.102 Uiso 0.50 1 calc PR A 2
C51A C 0.2401(3) 0.22459(11) 0.3237(2) 0.0853(15) Uani 0.50 1 d P A 2
H51C H 0.1959 0.2191 0.3435 0.128 Uiso 0.50 1 calc PR A 2
H51D H 0.2238 0.2274 0.2899 0.128 Uiso 0.50 1 calc PR A 2
H51E H 0.2617 0.2421 0.3365 0.128 Uiso 0.50 1 calc PR A 2
C52 C 0.7395(4) 0.18679(14) 0.3177(3) 0.107(2) Uani 0.50 1 d PU B 1
H52A H 0.7566 0.1710 0.3386 0.128 Uiso 0.50 1 calc PR B 1
H52B H 0.7478 0.2041 0.3371 0.128 Uiso 0.50 1 calc PR B 1
C52A C 0.7395(4) 0.18679(14) 0.3177(3) 0.107(2) Uani 0.50 1 d P B 2
H52C H 0.7528 0.2068 0.3192 0.160 Uiso 0.50 1 calc PR B 2
H52D H 0.7626 0.1784 0.2886 0.160 Uiso 0.50 1 calc PR B 2
H52E H 0.7588 0.1772 0.3469 0.160 Uiso 0.50 1 calc PR B 2
C53 C 0.7643(4) 0.29884(14) 0.2404(3) 0.117(2) Uani 0.50 1 d PU . 1
H53A H 0.7829 0.2805 0.2281 0.141 Uiso 0.50 1 calc PR . 1
H53B H 0.7921 0.3136 0.2221 0.141 Uiso 0.50 1 calc PR . 1
C53A C 0.7643(4) 0.29884(14) 0.2404(3) 0.117(2) Uani 0.50 1 d P . 2
H53C H 0.7783 0.2790 0.2436 0.176 Uiso 0.50 1 calc PR . 2
H53D H 0.7730 0.3085 0.2715 0.176 Uiso 0.50 1 calc PR . 2
H53E H 0.7957 0.3076 0.2149 0.176 Uiso 0.50 1 calc PR . 2
C54 C 0.3938(4) 0.09871(9) 0.30771(19) 0.0812(18) Uani 1 1 d . . .
C55 C 0.4948(4) 0.18285(7) 0.30717(13) 0.0565(11) Uani 1 1 d . . .
C56 C 0.4136(3) 0.17849(9) 0.30417(15) 0.0576(11) Uani 1 1 d . . .
C70 C 0.3230(3) 0.03523(9) 0.42759(17) 0.0594(11) Uani 1 1 d . . .
N1 N 0.6568(4) 0.18381(9) 0.31531(18) 0.1015(18) Uani 1 1 d . . .
H1 H 0.6281 0.1990 0.3149 0.122 Uiso 1 1 calc R B 1
N2 N 0.2978(3) 0.20254(7) 0.32550(14) 0.0740(12) Uani 1 1 d . . .
H2A H 0.2884 0.1874 0.3429 0.089 Uiso 1 1 calc R A 1
N3 N 0.1833(4) 0.21548(14) 0.2331(3) 0.071(2) Uani 0.50 1 d PD . .
N4 N 0.1925(4) 0.27070(15) 0.1936(4) 0.083(3) Uani 0.50 1 d PD . .
N5 N 0.3508(3) 0.28521(8) 0.13386(14) 0.0768(12) Uani 1 1 d . . .
H5 H 0.3531 0.3003 0.1154 0.092 Uiso 1 1 calc R A 1
N6 N 0.6834(2) 0.30107(7) 0.22711(16) 0.0744(12) Uani 1 1 d . . .
H6 H 0.6551 0.2859 0.2236 0.089 Uiso 1 1 calc R . 1
N7 N 0.3646(3) 0.39092(8) 0.19063(13) 0.0707(11) Uani 1 1 d . . .
H7 H 0.3393 0.3763 0.2020 0.085 Uiso 1 1 calc R . .
N8 N 0.3311(3) 0.09552(10) 0.2826(2) 0.1137(19) Uani 1 1 d . . .
H8 H 0.3144 0.1096 0.2646 0.136 Uiso 1 1 calc R . .
N9 N 0.3848(2) 0.03590(7) 0.39842(15) 0.0739(12) Uani 1 1 d . . .
H9 H 0.3908 0.0499 0.3777 0.089 Uiso 1 1 calc R . .
N10 N 0.3531(3) 0.14522(7) 0.44204(16) 0.0772(12) Uani 1 1 d . . .
H10 H 0.3724 0.1315 0.4597 0.093 Uiso 1 1 calc R . .
N11 N 0.02680(19) 0.05754(7) 0.44253(14) 0.0577(9) Uani 1 1 d . . .
H11 H 0.0555 0.0423 0.4444 0.069 Uiso 1 1 calc R . .
N12 N -0.1039(3) 0.02855(8) 0.51686(15) 0.0823(13) Uani 1 1 d . . .
N13 N 0.0239(2) 0.04731(7) 0.59179(12) 0.0646(10) Uani 1 1 d . . .
H13 H 0.0195 0.0634 0.6074 0.078 Uiso 1 1 calc R . .
N14 N 0.0565(3) 0.15263(8) 0.5389(2) 0.0968(15) Uani 1 1 d . . .
H14 H 0.0297 0.1385 0.5272 0.116 Uiso 1 1 calc R . .
N15 N 0.3808(2) 0.05965(8) 0.53553(16) 0.0729(11) Uani 1 1 d . . .
H15 H 0.3534 0.0447 0.5429 0.087 Uiso 1 1 calc R . .
O1 O 0.09127(16) 0.02073(5) 0.53830(9) 0.0504(6) Uani 1 1 d . . .
O2 O 0.24309(15) 0.03757(5) 0.54621(10) 0.0485(6) Uani 1 1 d . . .
O3 O 0.38629(18) 0.10730(6) 0.52752(13) 0.0772(9) Uani 1 1 d . . .
O4 O 0.16699(19) 0.16790(5) 0.56751(11) 0.0659(8) Uani 1 1 d . . .
O5 O 0.16333(15) 0.03253(5) 0.44264(9) 0.0480(6) Uani 1 1 d . . .
O6 O 0.30972(16) 0.01462(5) 0.45413(10) 0.0568(7) Uani 1 1 d . . .
O7 O 0.0232(2) 0.10383(7) 0.4352(2) 0.1275(19) Uani 1 1 d . . .
O8 O 0.25798(19) 0.15896(5) 0.39335(12) 0.0710(9) Uani 1 1 d . . .
O9 O 0.52373(19) 0.20807(5) 0.30588(10) 0.0615(9) Uani 1 1 d . . .
O10 O 0.38118(19) 0.22588(5) 0.27772(10) 0.0609(8) Uani 1 1 d . . .
O11 O 0.4266(2) 0.07976(6) 0.33270(13) 0.0825(11) Uani 1 1 d . . .
O12 O 0.6624(3) 0.13577(7) 0.3147(2) 0.1187(16) Uani 1 1 d . . .
O13 O 0.55484(19) 0.27825(5) 0.20366(11) 0.0632(8) Uani 1 1 d . . .
O14 O 0.4064(2) 0.26070(5) 0.19459(10) 0.0665(8) Uani 1 1 d . . .
O15 O 0.47905(18) 0.40739(5) 0.16132(11) 0.0673(9) Uani 1 1 d . . .
O16 O 0.6934(2) 0.34926(6) 0.23203(14) 0.0907(11) Uani 1 1 d . . .
Ho1 Ho 0.201836(13) 0.0000 0.5000 0.04215(6) Uani 1 2 d S . .
Ho2 Ho 0.5000 0.243156(4) 0.2500 0.05465(8) Uani 1 2 d S . .

loop_
_atom_site_aniso_label
_atom_site_aniso_U_11
_atom_site_aniso_U_22
_atom_site_aniso_U_33
_atom_site_aniso_U_23
_atom_site_aniso_U_13
_atom_site_aniso_U_12
C1 0.067(3) 0.036(2) 0.042(2) -0.0126(16) 0.0126(19) -0.0137(19)
C2 0.064(3) 0.040(2) 0.0398(19) -0.0075(15) -0.0007(18) 0.0027(19)
C3 0.107(4) 0.0277(19) 0.040(2) -0.0010(16) 0.008(2) 0.000(2)
C4 0.077(3) 0.043(2) 0.038(2) -0.0028(16) 0.003(2) -0.001(2)
C5 0.078(3) 0.040(2) 0.046(2) 0.0001(16) 0.000(2) -0.010(2)
C6 0.064(3) 0.0297(18) 0.0408(19) -0.0057(15) -0.0051(19) -0.0012(17)
C7 0.074(3) 0.066(3) 0.061(3) 0.012(2) -0.029(2) -0.005(2)
C8 0.080(4) 0.054(3) 0.166(6) 0.038(3) -0.007(4) 0.015(3)
C9 0.097(4) 0.0290(19) 0.043(2) 0.0016(15) 0.010(2) -0.001(2)
C10 0.136(6) 0.062(3) 0.202(8) 0.008(4) -0.012(6) 0.013(4)
C11 0.076(3) 0.0305(19) 0.049(2) -0.0102(16) 0.014(2) -0.0140(18)
C12 0.077(3) 0.061(3) 0.052(2) -0.0137(19) 0.010(2) -0.027(2)
C13 0.081(4) 0.087(4) 0.111(4) -0.025(3) 0.025(3) -0.003(3)
C14 0.046(2) 0.073(3) 0.130(4) -0.031(4) -0.019(3) 0.007(2)
C15 0.080(3) 0.054(2) 0.111(4) -0.003(3) -0.004(4) 0.004(2)
C16 0.055(3) 0.057(3) 0.095(4) -0.001(2) 0.003(3) 0.005(2)
C17 0.070(3) 0.050(3) 0.076(3) 0.026(2) 0.005(2) 0.014(2)
C18 0.062(3) 0.049(2) 0.051(2) 0.0039(18) 0.011(2) 0.012(2)
C19 0.088(4) 0.0301(19) 0.058(2) 0.0211(17) 0.025(2) 0.004(2)
C20 0.070(3) 0.041(2) 0.044(2) 0.0060(16) 0.0093(19) 0.013(2)
C21 0.078(3) 0.035(2) 0.058(2) 0.0085(17) 0.018(2) 0.010(2)
C22 0.099(4) 0.066(3) 0.100(4) 0.014(3) -0.005(3) -0.020(3)
C23 0.102(4) 0.060(3) 0.203(7) 0.058(4) 0.094(5) 0.049(3)
C24 0.064(3) 0.0354(19) 0.047(2) 0.0089(16) 0.0134(19) -0.0063(17)
C25 0.061(3) 0.0343(18) 0.0356(18) 0.0145(14) 0.0100(19) 0.0080(19)
C26 0.125(5) 0.040(2) 0.061(3) 0.015(2) 0.045(3) 0.009(3)
C27 0.100(4) 0.041(2) 0.050(2) 0.0071(18) 0.025(2) 0.008(2)
C28 0.139(5) 0.036(2) 0.056(2) 0.0143(17) 0.050(3) 0.024(3)
C29 0.124(5) 0.047(2) 0.054(3) 0.0102(19) 0.037(3) 0.013(3)
C30 0.112(4) 0.0255(19) 0.049(2) 0.0092(16) 0.024(2) -0.004(2)
C31 0.077(3) 0.0363(19) 0.057(2) 0.0090(17) 0.030(2) -0.001(2)
C32 0.165(7) 0.065(4) 0.184(7) -0.018(4) -0.074(6) -0.010(4)
C33 0.113(5) 0.029(2) 0.097(4) 0.009(2) 0.020(3) 0.012(2)
C34 0.119(5) 0.040(2) 0.038(2) 0.0072(17) -0.016(2) -0.009(2)
C35 0.075(3) 0.034(2) 0.044(2) 0.0062(16) -0.008(2) -0.006(2)
C36 0.094(3) 0.040(2) 0.037(2) 0.0081(16) 0.003(2) -0.020(2)
C37 0.093(3) 0.0268(18) 0.039(2) 0.0090(15) -0.021(2) -0.0065(18)
C38 0.099(4) 0.038(2) 0.038(2) 0.0136(16) -0.019(2) -0.028(2)
C39 0.065(3) 0.0254(18) 0.048(2) 0.0007(15) -0.0024(19) -0.0070(16)
C40 0.119(4) 0.036(2) 0.055(2) 0.0110(18) -0.033(3) -0.024(2)
C41 0.079(3) 0.039(2) 0.079(3) 0.009(2) -0.019(3) -0.011(2)
C42 0.103(4) 0.040(2) 0.044(2) 0.0025(17) -0.017(2) -0.006(2)
C43 0.146(6) 0.063(3) 0.096(4) -0.002(3) -0.010(4) 0.030(3)
C44 0.086(3) 0.066(3) 0.080(3) 0.008(2) -0.017(2) -0.017(2)
C44A 0.086(3) 0.066(3) 0.080(3) 0.008(2) -0.017(2) -0.017(2)
C45 0.133(6) 0.122(6) 0.122(6) -0.001(4) -0.003(5) -0.004(5)
C46 0.071(4) 0.063(4) 0.079(4) -0.001(3) -0.004(4) -0.001(3)
C47 0.099(5) 0.100(5) 0.106(5) 0.011(4) -0.007(4) 0.007(4)
C48 0.073(7) 0.075(7) 0.141(10) -0.006(7) -0.039(7) 0.001(6)
C49 0.062(6) 0.054(5) 0.120(8) -0.001(5) 0.017(6) 0.014(5)
C50 0.101(5) 0.091(5) 0.102(5) 0.010(4) -0.006(4) -0.001(4)
C51 0.098(3) 0.070(3) 0.088(3) 0.004(2) 0.007(3) 0.014(3)
C51A 0.098(3) 0.070(3) 0.088(3) 0.004(2) 0.007(3) 0.014(3)
C52 0.104(4) 0.088(3) 0.128(4) -0.002(3) 0.022(3) 0.010(3)
C52A 0.104(4) 0.088(3) 0.128(4) -0.002(3) 0.022(3) 0.010(3)
C53 0.109(4) 0.106(4) 0.137(5) -0.008(3) -0.015(3) 0.005(3)
C53A 0.109(4) 0.106(4) 0.137(5) -0.008(3) -0.015(3) 0.005(3)
C54 0.131(5) 0.031(2) 0.081(3) 0.014(2) 0.057(4) 0.011(3)
C55 0.101(4) 0.0258(17) 0.0431(18) 0.0052(13) 0.012(3) 0.006(2)
C56 0.086(3) 0.041(2) 0.047(2) 0.0121(17) 0.012(2) 0.014(2)
C70 0.066(3) 0.045(2) 0.068(3) 0.006(2) 0.015(2) -0.0025(19)
N1 0.167(5) 0.041(2) 0.097(3) 0.001(2) 0.009(4) 0.025(3)
N2 0.108(3) 0.0429(19) 0.071(2) 0.0186(17) 0.036(3) 0.028(2)
N3 0.074(5) 0.039(4) 0.101(6) -0.002(3) -0.010(4) -0.001(3)
N4 0.060(5) 0.052(4) 0.137(8) 0.012(5) -0.030(5) 0.005(4)
N5 0.106(3) 0.051(2) 0.073(2) 0.0132(18) -0.038(2) -0.027(2)
N6 0.076(3) 0.0377(19) 0.109(3) -0.0152(19) -0.022(2) 0.0121(19)
N7 0.106(3) 0.051(2) 0.055(2) -0.0014(17) -0.004(2) 0.009(2)
N8 0.126(4) 0.063(3) 0.152(5) 0.011(3) -0.045(4) -0.004(3)
N9 0.070(2) 0.0446(19) 0.107(3) 0.030(2) 0.048(2) 0.0199(18)
N10 0.108(3) 0.0282(18) 0.095(3) 0.0124(18) 0.005(3) -0.009(2)
N11 0.054(2) 0.0467(19) 0.072(2) 0.0052(16) -0.0134(17) 0.0089(15)
N12 0.092(3) 0.071(3) 0.084(3) -0.011(2) 0.002(2) 0.048(2)
N13 0.089(3) 0.0414(17) 0.064(2) -0.0180(15) 0.033(2) -0.0188(17)
N14 0.111(4) 0.043(2) 0.136(4) 0.023(2) -0.028(3) -0.012(2)
N15 0.069(3) 0.053(2) 0.096(3) 0.017(2) -0.006(2) 0.005(2)
O1 0.0629(17) 0.0324(13) 0.0561(15) -0.0157(11) 0.0038(13) -0.0040(12)
O2 0.0531(16) 0.0337(13) 0.0587(16) 0.0054(11) -0.0094(12) -0.0080(12)
O3 0.069(2) 0.0477(17) 0.115(3) 0.0209(16) -0.0045(18) -0.0217(15)
O4 0.092(2) 0.0325(14) 0.0728(19) -0.0065(13) 0.0279(16) -0.0087(14)
O5 0.0543(16) 0.0390(14) 0.0508(15) 0.0117(11) 0.0005(12) 0.0041(12)
O6 0.0566(17) 0.0424(14) 0.0714(17) 0.0212(13) 0.0167(14) -0.0073(13)
O7 0.068(2) 0.0483(19) 0.266(6) 0.048(3) 0.013(3) 0.0211(17)
O8 0.092(2) 0.0379(14) 0.083(2) 0.0160(14) 0.0233(18) 0.0119(15)
O9 0.103(3) 0.0287(13) 0.0528(15) 0.0073(11) 0.0052(16) 0.0105(14)
O10 0.093(2) 0.0337(14) 0.0561(16) 0.0051(12) 0.0001(15) 0.0183(14)
O11 0.096(2) 0.0379(15) 0.113(3) 0.0168(16) 0.066(2) 0.0115(15)
O12 0.113(3) 0.045(2) 0.198(5) 0.020(2) 0.005(3) 0.025(2)
O13 0.093(2) 0.0300(13) 0.0671(19) 0.0064(12) -0.0198(16) -0.0033(14)
O14 0.099(2) 0.0368(14) 0.0638(16) 0.0083(13) -0.0219(17) -0.0311(15)
O15 0.095(2) 0.0341(13) 0.0723(18) 0.0202(12) -0.0358(17) -0.0048(14)
O16 0.106(3) 0.0455(16) 0.120(3) 0.0012(16) -0.031(2) -0.0147(18)
Ho1 0.05167(12) 0.02779(10) 0.04699(12) 0.00547(10) 0.000 0.000
Ho2 0.0989(2) 0.02267(10) 0.04237(12) 0.000 -0.00613(14) 0.000

loop_
_atom_type_symbol
_atom_type_description
_atom_type_scat_dispersion_real
_atom_type_scat_dispersion_imag
_atom_type_scat_source
C C 0.0033 0.0016 'International Tables Vol C Tables 4.2.6.8 and 6.1.1.4'
H H 0.0000 0.0000 'International Tables Vol C Tables 4.2.6.8 and 6.1.1.4'
N N 0.0061 0.0033 'International Tables Vol C Tables 4.2.6.8 and 6.1.1.4'
O O 0.0106 0.0060 'International Tables Vol C Tables 4.2.6.8 and 6.1.1.4'
Ho Ho -0.2175 4.6783 'International Tables Vol C Tables 4.2.6.8 and 6.1.1.4'

loop_
_geom_angle_atom_site_label_1
_geom_angle_atom_site_label_2
_geom_angle_atom_site_label_3
_geom_angle
_geom_angle_site_symmetry_1
_geom_angle_site_symmetry_3
C2 C1 C11 121.5(4) . .
C2 C1 C6 120.1(4) . .
C11 C1 C6 118.5(4) . .
C1 C2 C3 122.7(4) . .
C1 C2 H2 118.6 . .
C3 C2 H2 118.6 . .
C2 C3 C4 117.4(4) . .
C2 C3 C9 124.7(5) . .
C4 C3 C9 117.8(4) . .
C5 C4 C3 121.7(4) . .
C5 C4 H4 119.1 . .
C3 C4 H4 119.1 . .
C4 C5 C6 123.3(5) . .
C4 C5 C7 116.3(4) . .
C6 C5 C7 120.4(4) . .
O2 C6 C5 125.3(4) . .
O2 C6 C1 120.0(3) . .
C5 C6 C1 114.7(4) . .
O3 C7 N15 118.4(5) . .
O3 C7 C5 121.2(4) . .
N15 C7 C5 120.4(4) . .
N15 C8 H8A 109.5 . .
N15 C8 H8B 109.5 . .
H8A C8 H8B 109.5 . .
N15 C8 H8C 109.5 . .
H8A C8 H8C 109.5 . .
H8B C8 H8C 109.5 . .
O4 C9 N14 120.2(4) . .
O4 C9 C3 124.1(5) . .
N14 C9 C3 115.6(4) . .
N14 C10 H10A 109.5 . .
N14 C10 H10B 109.5 . .
H10A C10 H10B 109.5 . .
N14 C10 H10C 109.5 . .
H10A C10 H10C 109.5 . .
H10B C10 H10C 109.5 . .
O1 C11 N13 121.1(3) . .
O1 C11 C1 123.4(4) . .
N13 C11 C1 115.5(3) . .
N13 C12 C13 112.7(4) . .
N13 C12 H12A 109.1 . .
C13 C12 H12A 109.1 . .
N13 C12 H12B 109.1 . .
C13 C12 H12B 109.1 . .
H12A C12 H12B 107.8 . .
C12 C13 N12 116.2(4) . .
C12 C13 H13A 108.2 . .
N12 C13 H13A 108.2 . .
C12 C13 H13B 108.2 . .
N12 C13 H13B 108.2 . .
H13A C13 H13B 107.4 . .
C14 C14 N12 112.4(4) 4_556 .
C14 C14 H14A 109.1 4_556 .
N12 C14 H14A 109.1 . .
C14 C14 H14B 109.1 4_556 .
N12 C14 H14B 109.1 . .
H14A C14 H14B 107.9 . .
N12 C15 C16 109.5(4) . .
N12 C15 H15A 109.8 . .
C16 C15 H15A 109.8 . .
N12 C15 H15B 109.8 . .
C16 C15 H15B 109.8 . .
H15A C15 H15B 108.2 . .
N11 C16 C15 116.4(5) . .
N11 C16 H16A 108.2 . .
C15 C16 H16A 108.2 . .
N11 C16 H16B 108.2 . .
C15 C16 H16B 108.2 . .
H16A C16 H16B 107.3 . .
O7 C17 N11 123.9(5) . .
O7 C17 C18 118.6(4) . .
N11 C17 C18 117.5(4) . .
C19 C18 C25 119.3(4) . .
C19 C18 C17 117.3(4) . .
C25 C18 C17 123.4(4) . .
C20 C19 C18 122.2(4) . .
C20 C19 H19 118.9 . .
C18 C19 H19 118.9 . .
C19 C20 C31 120.6(4) . .
C19 C20 C21 119.6(4) . .
C31 C20 C21 119.6(4) . .
O8 C21 N10 122.2(4) . .
O8 C21 C20 119.7(4) . .
N10 C21 C20 118.1(4) . .
N10 C22 H22A 109.5 . .
N10 C22 H22B 109.5 . .
H22A C22 H22B 109.5 . .
N10 C22 H22C 109.5 . .
H22A C22 H22C 109.5 . .
H22B C22 H22C 109.5 . .
N9 C23 H23A 109.5 . .
N9 C23 H23B 109.5 . .
H23A C23 H23B 109.5 . .
N9 C23 H23C 109.5 . .
H23A C23 H23C 109.5 . .
H23B C23 H23C 109.5 . .
C31 C24 C25 122.4(4) . .
C31 C24 C70 119.3(4) . .
C25 C24 C70 118.2(3) . .
O5 C25 C24 121.6(4) . .
O5 C25 C18 121.5(4) . .
C24 C25 C18 116.9(4) . .
C27 C26 C56 120.9(6) . .
C27 C26 H26 119.6 . .
C56 C26 H26 119.6 . .
C26 C27 C28 119.0(5) . .
C26 C27 C54 122.3(5) . .
C28 C27 C54 118.7(4) . .
C29 C28 C27 121.5(5) . .
C29 C28 H28 119.2 . .
C27 C28 H28 119.2 . .
C28 C29 C55 120.6(6) . .
C28 C29 C33 115.7(5) . .
C55 C29 C33 123.6(5) . .
O10 C30 N2 121.5(4) . .
O10 C30 C56 122.7(4) . .
N2 C30 C56 115.7(3) . .
C24 C31 C20 118.3(4) . .
C24 C31 H31 120.8 . .
C20 C31 H31 120.8 . .
N8 C32 H32A 109.5 . .
N8 C32 H32B 109.5 . .
H32A C32 H32B 109.5 . .
N8 C32 H32C 109.5 . .
H32A C32 H32C 109.5 . .
H32B C32 H32C 109.5 . .
O12 C33 N1 121.3(6) . .
O12 C33 C29 121.9(5) . .
N1 C33 C29 116.8(5) . .
O13 C34 C35 120.0(4) . .
O13 C34 C39 122.9(4) . .
C35 C34 C39 117.1(4) . .
C34 C35 C36 120.4(4) . .
C34 C35 C40 122.7(4) . .
C36 C35 C40 116.9(4) . .
C37 C36 C35 119.1(4) . .
C37 C36 H36 120.5 . .
C35 C36 H36 120.5 . .
C38 C37 C36 119.6(4) . .
C38 C37 C42 120.4(4) . .
C36 C37 C42 119.9(4) . .
C37 C38 C39 122.2(4) . .
C37 C38 H38 118.9 . .
C39 C38 H38 118.9 . .
C38 C39 C34 121.5(4) . .
C38 C39 C41 118.0(4) . .
C34 C39 C41 120.4(4) . .
O14 C40 N5 122.8(4) . .
O14 C40 C35 119.3(4) . .
N5 C40 C35 117.8(3) . .
N6 C41 O16 120.0(4) . .
N6 C41 C39 118.6(4) . .
O16 C41 C39 121.3(4) . .
O15 C42 N7 125.0(4) . .
O15 C42 C37 120.1(5) . .
N7 C42 C37 114.9(4) . .
N7 C43 H43A 109.5 . .
N7 C43 H43B 109.5 . .
H43A C43 H43B 109.5 . .
N7 C43 H43C 109.5 . .
H43A C43 H43C 109.5 . .
H43B C43 H43C 109.5 . .
C45 C44 N5 116.2(7) . .
C45 C44 H44A 108.2 . .
N5 C44 H44A 108.2 . .
C45 C44 H44B 108.2 . .
N5 C44 H44B 108.2 . .
H44A C44 H44B 107.4 . .
C44 C45 N4 119.5(10) . .
C44 C45 H45A 107.4 . .
N4 C45 H45A 107.4 . .
C44 C45 H45B 107.4 . .
N4 C45 H45B 107.4 . .
H45A C45 H45B 107.0 . .
C53 C46 N4 108.0(8) 3_655 .
C53 C46 H46A 110.1 3_655 .
N4 C46 H46A 110.1 . .
C53 C46 H46B 110.1 3_655 .
N4 C46 H46B 110.1 . .
H46A C46 H46B 108.4 . .
C48 C47 N4 116.8(10) . .
C48 C47 H47A 108.1 . .
N4 C47 H47A 108.1 . .
C48 C47 H47B 108.1 . .
N4 C47 H47B 108.1 . .
H47A C47 H47B 107.3 . .
C47 C48 N3 118.7(9) . .
C47 C48 H48A 107.6 . .
N3 C48 H48A 107.6 . .
C47 C48 H48B 107.6 . .
N3 C48 H48B 107.6 . .
H48A C48 H48B 107.1 . .
N3 C49 C52 112.7(8) 3_655 .
N3 C49 H49A 109.1 3_655 .
C52 C49 H49A 109.1 . .
N3 C49 H49B 109.1 3_655 .
C52 C49 H49B 109.1 . .
H49A C49 H49B 107.8 . .
N3 C50 C51 111.6(9) . .
N3 C50 H50A 109.3 . .
C51 C50 H50A 109.3 . .
N3 C50 H50B 109.3 . .
C51 C50 H50B 109.3 . .
H50A C50 H50B 108.0 . .
N2 C51 C50 116.5(6) . .
N2 C51 H51A 108.2 . .
C50 C51 H51A 108.2 . .
N2 C51 H51B 108.2 . .
C50 C51 H51B 108.2 . .
H51A C51 H51B 107.3 . .
N1 C52 C49 130.7(8) . .
N1 C52 H52A 104.6 . .
C49 C52 H52A 104.6 . .
N1 C52 H52B 104.6 . .
C49 C52 H52B 104.6 . .
H52A C52 H52B 105.7 . .
C46 C53 N6 120.3(8) 3_655 .
C46 C53 H53A 107.2 3_655 .
N6 C53 H53A 107.2 . .
C46 C53 H53B 107.2 3_655 .
N6 C53 H53B 107.2 . .
H53A C53 H53B 106.9 . .
O11 C54 N8 125.7(5) . .
O11 C54 C27 118.7(6) . .
N8 C54 C27 115.6(5) . .
O9 C55 C29 122.9(6) . .
O9 C55 C56 121.0(4) . .
C29 C55 C56 116.1(4) . .
C26 C56 C55 121.8(4) . .
C26 C56 C30 121.0(5) . .
C55 C56 C30 117.2(4) . .
O6 C70 N9 121.1(4) . .
O6 C70 C24 122.0(4) . .
N9 C70 C24 116.8(4) . .
C33 N1 C52 121.8(5) . .
C33 N1 H1 119.1 . .
C52 N1 H1 119.1 . .
C30 N2 C51 122.7(4) . .
C30 N2 H2A 118.6 . .
C51 N2 H2A 118.6 . .
C49 N3 C48 119.8(9) 3_655 .
C49 N3 C50 111.2(8) 3_655 .
C48 N3 C50 101.7(9) . .
C47 N4 C46 123.0(9) . .
C47 N4 C45 111.2(9) . .
C46 N4 C45 106.1(8) . .
C40 N5 C44 123.2(4) . .
C40 N5 H5 118.4 . .
C44 N5 H5 118.4 . .
C41 N6 C53 118.9(5) . .
C41 N6 H6 120.6 . .
C53 N6 H6 120.6 . .
C42 N7 C43 119.9(5) . .
C42 N7 H7 120.0 . .
C43 N7 H7 120.0 . .
C54 N8 C32 121.6(5) . .
C54 N8 H8 119.2 . .
C32 N8 H8 119.2 . .
C70 N9 C23 120.3(4) . .
C70 N9 H9 119.8 . .
C23 N9 H9 119.8 . .
C21 N10 C22 123.8(4) . .
C21 N10 H10 118.1 . .
C22 N10 H10 118.1 . .
C17 N11 C16 121.1(4) . .
C17 N11 H11 119.4 . .
C16 N11 H11 119.4 . .
C15 N12 C14 112.6(4) . .
C15 N12 C13 109.3(4) . .
C14 N12 C13 110.3(5) . .
C11 N13 C12 122.1(3) . .
C11 N13 H13 118.9 . .
C12 N13 H13 118.9 . .
C9 N14 C10 121.6(5) . .
C9 N14 H14 119.2 . .
C10 N14 H14 119.2 . .
C7 N15 C8 123.4(4) . .
C7 N15 H15 118.3 . .
C8 N15 H15 118.3 . .
C11 O1 Ho1 132.1(3) . .
C6 O2 Ho1 130.4(2) . .
C25 O5 Ho1 127.2(2) . .
C70 O6 Ho1 133.7(3) . .
C55 O9 Ho2 128.0(3) . .
C30 O10 Ho2 132.0(3) . .
C34 O13 Ho2 128.1(3) . .
C40 O14 Ho2 134.6(3) . .
O2 Ho1 O2 143.59(13) . 4_556
O2 Ho1 O5 103.65(10) . 4_556
O2 Ho1 O5 86.91(9) 4_556 4_556
O2 Ho1 O5 86.91(9) . .
O2 Ho1 O5 103.65(10) 4_556 .
O5 Ho1 O5 146.10(13) 4_556 .
O2 Ho1 O6 71.78(9) . 4_556
O2 Ho1 O6 79.40(10) 4_556 4_556
O5 Ho1 O6 70.90(10) 4_556 4_556
O5 Ho1 O6 142.25(9) . 4_556
O2 Ho1 O6 79.40(10) . .
O2 Ho1 O6 71.78(9) 4_556 .
O5 Ho1 O6 142.25(9) 4_556 .
O5 Ho1 O6 70.90(10) . .
O6 Ho1 O6 74.69(14) 4_556 .
O2 Ho1 O1 143.82(9) . 4_556
O2 Ho1 O1 72.16(9) 4_556 4_556
O5 Ho1 O1 77.83(9) 4_556 4_556
O5 Ho1 O1 75.14(9) . 4_556
O6 Ho1 O1 138.46(9) 4_556 4_556
O6 Ho1 O1 121.72(10) . 4_556
O2 Ho1 O1 72.16(9) . .
O2 Ho1 O1 143.82(9) 4_556 .
O5 Ho1 O1 75.14(9) 4_556 .
O5 Ho1 O1 77.83(9) . .
O6 Ho1 O1 121.72(10) 4_556 .
O6 Ho1 O1 138.46(9) . .
O1 Ho1 O1 73.46(12) 4_556 .
O9 Ho2 O9 87.14(14) 3_655 .
O9 Ho2 O13 144.72(11) 3_655 3_655
O9 Ho2 O13 103.44(10) . 3_655
O9 Ho2 O13 103.44(10) 3_655 .
O9 Ho2 O13 144.72(11) . .
O13 Ho2 O13 87.26(15) 3_655 .
O9 Ho2 O10 78.68(10) 3_655 .
O9 Ho2 O10 72.02(10) . .
O13 Ho2 O10 73.09(10) 3_655 .
O13 Ho2 O10 142.70(10) . .
O9 Ho2 O10 72.02(10) 3_655 3_655
O9 Ho2 O10 78.68(10) . 3_655
O13 Ho2 O10 142.70(10) 3_655 3_655
O13 Ho2 O10 73.09(10) . 3_655
O10 Ho2 O10 139.20(12) . 3_655
O9 Ho2 O14 143.28(10) 3_655 3_655
O9 Ho2 O14 72.90(10) . 3_655
O13 Ho2 O14 71.33(10) 3_655 3_655
O13 Ho2 O14 79.23(10) . 3_655
O10 Ho2 O14 121.34(10) . 3_655
O10 Ho2 O14 73.98(10) 3_655 3_655
O9 Ho2 O14 72.90(10) 3_655 .
O9 Ho2 O14 143.28(10) . .
O13 Ho2 O14 79.23(10) 3_655 .
O13 Ho2 O14 71.33(10) . .
O10 Ho2 O14 73.98(10) . .
O10 Ho2 O14 121.34(10) 3_655 .
O14 Ho2 O14 139.00(12) 3_655 .

loop_
_geom_bond_atom_site_label_1
_geom_bond_atom_site_label_2
_geom_bond_distance
_geom_bond_site_symmetry_2
C1 C2 1.366(5) .
C1 C11 1.484(5) .
C1 C6 1.499(6) .
C2 C3 1.389(6) .
C2 H2 0.9500 .
C3 C4 1.420(6) .
C3 C9 1.477(5) .
C4 C5 1.353(6) .
C4 H4 0.9500 .
C5 C6 1.406(5) .
C5 C7 1.469(7) .
C6 O2 1.293(4) .
C7 O3 1.283(5) .
C7 N15 1.369(6) .
C8 N15 1.415(7) .
C8 H8A 0.9800 .
C8 H8B 0.9800 .
C8 H8C 0.9800 .
C9 O4 1.230(5) .
C9 N14 1.313(6) .
C10 N14 1.503(7) .
C10 H10A 0.9800 .
C10 H10B 0.9800 .
C10 H10C 0.9800 .
C11 O1 1.269(4) .
C11 N13 1.332(5) .
C12 N13 1.469(5) .
C12 C13 1.518(8) .
C12 H12A 0.9900 .
C12 H12B 0.9900 .
C13 N12 1.568(7) .
C13 H13A 0.9900 .
C13 H13B 0.9900 .
C14 C14 1.465(9) 4_556
C14 N12 1.489(6) .
C14 H14A 0.9900 .
C14 H14B 0.9900 .
C15 N12 1.486(6) .
C15 C16 1.515(8) .
C15 H15A 0.9900 .
C15 H15B 0.9900 .
C16 N11 1.465(6) .
C16 H16A 0.9900 .
C16 H16B 0.9900 .
C17 O7 1.233(5) .
C17 N11 1.273(6) .
C17 C18 1.522(6) .
C18 C19 1.406(6) .
C18 C25 1.441(6) .
C19 C20 1.337(6) .
C19 H19 0.9500 .
C20 C31 1.432(6) .
C20 C21 1.506(6) .
C21 O8 1.252(5) .
C21 N10 1.293(6) .
C22 N10 1.479(6) .
C22 H22A 0.9800 .
C22 H22B 0.9800 .
C22 H22C 0.9800 .
C23 N9 1.496(5) .
C23 H23A 0.9800 .
C23 H23B 0.9800 .
C23 H23C 0.9800 .
C24 C31 1.385(5) .
C24 C25 1.416(6) .
C24 C70 1.510(6) .
C25 O5 1.300(4) .
C26 C27 1.356(6) .
C26 C56 1.407(6) .
C26 H26 0.9500 .
C27 C28 1.429(9) .
C27 C54 1.514(6) .
C28 C29 1.383(7) .
C28 H28 0.9500 .
C29 C55 1.432(6) .
C29 C33 1.436(8) .
C30 O10 1.262(4) .
C30 N2 1.317(6) .
C30 C56 1.508(6) .
C31 H31 0.9500 .
C32 N8 1.574(7) .
C32 H32A 0.9800 .
C32 H32B 0.9800 .
C32 H32C 0.9800 .
C33 O12 1.279(6) .
C33 N1 1.344(7) .
C34 O13 1.311(5) .
C34 C35 1.395(7) .
C34 C39 1.433(6) .
C35 C36 1.436(6) .
C35 C40 1.518(6) .
C36 C37 1.410(5) .
C36 H36 0.9500 .
C37 C38 1.354(6) .
C37 C42 1.519(6) .
C38 C39 1.355(6) .
C38 H38 0.9500 .
C39 C41 1.480(6) .
C40 O14 1.257(5) .
C40 N5 1.309(6) .
C41 N6 1.326(5) .
C41 O16 1.331(5) .
C42 O15 1.236(5) .
C42 N7 1.346(6) .
C43 N7 1.507(6) .
C43 H43A 0.9800 .
C43 H43B 0.9800 .
C43 H43C 0.9800 .
C44 C45 1.436(5) .
C44 N5 1.507(6) .
C44 H44A 0.9900 .
C44 H44B 0.9900 .
C45 N4 1.595(16) .
C45 H45A 0.9900 .
C45 H45B 0.9900 .
C46 C53 1.369(12) 3_655
C46 N4 1.563(12) .
C46 H46A 0.9900 .
C46 H46B 0.9900 .
C47 C48 1.414(14) .
C47 N4 1.440(5) .
C47 H47A 0.9900 .
C47 H47B 0.9900 .
C48 N3 1.441(5) .
C48 H48A 0.9900 .
C48 H48B 0.9900 .
C49 N3 1.377(11) 3_655
C49 C52 1.470(12) .
C49 H49A 0.9900 .
C49 H49B 0.9900 .
C50 N3 1.566(15) .
C50 C51 1.707(14) .
C50 H50A 0.9900 .
C50 H50B 0.9900 .
C51 N2 1.455(6) .
C51 H51A 0.9900 .
C51 H51B 0.9900 .
C52 N1 1.450(8) .
C52 H52A 0.9900 .
C52 H52B 0.9900 .
C53 C46 1.369(12) 3_655
C53 N6 1.462(8) .
C53 H53A 0.9900 .
C53 H53B 0.9900 .
C54 O11 1.268(6) .
C54 N8 1.301(8) .
C55 O9 1.301(5) .
C55 C56 1.436(8) .
C70 O6 1.242(5) .
C70 N9 1.344(5) .
N1 H1 0.8800 .
N2 H2A 0.8800 .
N3 C49 1.377(11) 3_655
N5 H5 0.8800 .
N6 H6 0.8800 .
N7 H7 0.8800 .
N8 H8 0.8800 .
N9 H9 0.8800 .
N10 H10 0.8800 .
N11 H11 0.8800 .
N13 H13 0.8800 .
N14 H14 0.8800 .
N15 H15 0.8800 .
O1 Ho1 2.408(3) .
O2 Ho1 2.305(2) .
O5 Ho1 2.306(2) .
O6 Ho1 2.369(3) .
O9 Ho2 2.303(3) .
O10 Ho2 2.357(3) .
O13 Ho2 2.305(3) .
O14 Ho2 2.381(3) .
Ho1 O2 2.305(2) 4_556
Ho1 O5 2.306(2) 4_556
Ho1 O6 2.369(3) 4_556
Ho1 O1 2.408(3) 4_556
Ho2 O9 2.303(3) 3_655
Ho2 O13 2.305(3) 3_655
Ho2 O10 2.357(3) 3_655
Ho2 O14 2.381(3) 3_655
